data_7036928
loop_
_publ_author_name
'Kumar, Kamlesh'
'Darkwa, James'

_publ_section_title
;
 Effect of chalcogens on CO insertion into the palladium-methyl bond of
 [(N^N^X)Pd(CH3)](+) (X = O, S, Se) and on CO/ethylene copolymerisation.
;
_journal_issue 47
_journal_name_full 'Dalton transactions (Cambridge, England : 2003)'
_journal_page_first 20714
_journal_page_last 20727
_journal_paper_doi 10.1039/c5dt03929k
_journal_volume 44
_journal_year 2015
_chemical_formula_moiety 'C25 H34 Cl N3 Pd S, C H2 Cl2'
_chemical_formula_sum 'C26 H36 Cl3 N3 Pd S'
_chemical_formula_weight 635.39
_space_group_crystal_system monoclinic
_space_group_IT_number 14
_space_group_name_Hall '-P 2yn'
_space_group_name_H-M_alt 'P 1 21/n 1'
_symmetry_space_group_name_Hall '-P 2yn'
_symmetry_space_group_name_H-M 'P 1 21/n 1'
_atom_sites_solution_hydrogens geom
_atom_sites_solution_primary direct
_audit_creation_date 2015-06-22
_audit_creation_method
;
Olex2 1.2-alpha
(compiled 2014.11.03 svn.r3071 for OlexSys, GUI svn.r4932)
;
_audit_update_record
;
2015-09-30 deposited with the CCDC.
2015-10-23 downloaded from the CCDC.
;
_cell_angle_alpha 90
_cell_angle_beta 103.577(2)
_cell_angle_gamma 90
_cell_formula_units_Z 4
_cell_length_a 12.1170(10)
_cell_length_b 10.0140(8)
_cell_length_c 24.495(2)
_cell_measurement_reflns_used 9949
_cell_measurement_temperature 100(2)
_cell_measurement_theta_max 28.477
_cell_measurement_theta_min 2.21
_cell_volume 2889.2(4)
_computing_cell_refinement 'SAINT v8.27A (Bruker, 2012)'
_computing_data_reduction 'SAINT v8.27A (Bruker, 2012)'
_computing_molecular_graphics 'Olex2 (Dolomanov et al., 2009)'
_computing_publication_material 'Olex2 (Dolomanov et al., 2009)'
_computing_structure_refinement 'ShelXL (Sheldrick, 2008)'
_computing_structure_solution 'SIR97 (Burla et al., 2007)'
_diffrn_ambient_temperature 100(2)
_diffrn_measured_fraction_theta_full 0.999
_diffrn_measured_fraction_theta_max 0.990
_diffrn_measurement_device_type 'Bruker APEX-II CCD'
_diffrn_measurement_method '\f and \w scans'
_diffrn_radiation_monochromator graphite
_diffrn_radiation_type MoK\a
_diffrn_radiation_wavelength 0.71073
_diffrn_reflns_av_R_equivalents 0.0270
_diffrn_reflns_av_unetI/netI 0.0247
_diffrn_reflns_laue_measured_fraction_full 0.999
_diffrn_reflns_laue_measured_fraction_max 0.990
_diffrn_reflns_limit_h_max 16
_diffrn_reflns_limit_h_min -16
_diffrn_reflns_limit_k_max 12
_diffrn_reflns_limit_k_min -13
_diffrn_reflns_limit_l_max 32
_diffrn_reflns_limit_l_min -32
_diffrn_reflns_number 31520
_diffrn_reflns_point_group_measured_fraction_full 0.999
_diffrn_reflns_point_group_measured_fraction_max 0.990
_diffrn_reflns_theta_full 25.242
_diffrn_reflns_theta_max 28.501
_diffrn_reflns_theta_min 2.101
_diffrn_standards_number 0
_exptl_absorpt_coefficient_mu 1.012
_exptl_absorpt_correction_T_max 0.4920
_exptl_absorpt_correction_T_min 0.4517
_exptl_absorpt_correction_type multi-scan
_exptl_absorpt_process_details
;
SADABS-2012/1 (Bruker,2012) was used for absorption correction.
wR2(int) was 0.0461 before and 0.0389 after correction.
The Ratio of minimum to maximum transmission is 0.9181.
The \l/2 correction factor is 0.0015.
;
_exptl_crystal_colour yellow
_exptl_crystal_colour_primary yellow
_exptl_crystal_density_diffrn 1.461
_exptl_crystal_description flat
_exptl_crystal_F_000 1304
_exptl_crystal_size_max 0.496
_exptl_crystal_size_mid 0.259
_exptl_crystal_size_min 0.115
_refine_diff_density_max 0.692
_refine_diff_density_min -0.720
_refine_diff_density_rms 0.067
_refine_ls_extinction_method none
_refine_ls_goodness_of_fit_ref 1.027
_refine_ls_hydrogen_treatment constr
_refine_ls_matrix_type full
_refine_ls_number_parameters 314
_refine_ls_number_reflns 7264
_refine_ls_number_restraints 0
_refine_ls_restrained_S_all 1.027
_refine_ls_R_factor_all 0.0294
_refine_ls_R_factor_gt 0.0243
_refine_ls_shift/su_max 0.001
_refine_ls_shift/su_mean 0.000
_refine_ls_structure_factor_coef Fsqd
_refine_ls_weighting_details 'w=1/[\s^2^(Fo^2^)+(0.0212P)^2^+2.0193P] where P=(Fo^2^+2Fc^2^)/3'
_refine_ls_weighting_scheme calc
_refine_ls_wR_factor_gt 0.0526
_refine_ls_wR_factor_ref 0.0548
_reflns_Friedel_coverage 0.000
_reflns_number_gt 6457
_reflns_number_total 7264
_reflns_threshold_expression 'I > 2\s(I)'
_cod_data_source_file c5dt03929k2.cif
_cod_data_source_block mo_14ca_kks58a_0m
_cod_depositor_comments 'Adding full bibliography for 7036928--7036933.cif.'
_cod_database_code 7036928
_shelx_space_group_comment
;
The symmetry employed for this shelxl refinement is uniquely defined
by the following loop, which should always be used as a source of
symmetry information in preference to the above space-group names.
They are only intended as comments.
;
_shelx_estimated_absorpt_t_max 0.893
_shelx_estimated_absorpt_t_min 0.634
_olex2_refinement_description
;
1. Fixed Uiso
 At 1.2 times of:
  All C(H) groups, All C(H,H) groups
 At 1.5 times of:
  All C(H,H,H) groups
2.a Secondary CH2 refined with riding coordinates:
 C6(H6A,H6B), C18(H18A,H18B), C26(H26A,H26B)
2.b Aromatic/amide H refined with riding coordinates:
 C2(H2), C3(H3), C4(H4), C8(H8), C20(H20), C21(H21), C22(H22), C23(H23),
 C24(H24)
2.c Idealised Me refined as rotating group:
 C11(H11A,H11B,H11C), C12(H12A,H12B,H12C), C13(H13A,H13B,H13C), C15(H15A,H15B,
 H15C), C16(H16A,H16B,H16C), C17(H17A,H17B,H17C), C25(H25A,H25B,H25C)
;
_shelx_shelxl_version_number 2014/7
_olex2_submission_special_instructions 'No special instructions were received'

loop_
_space_group_symop_operation_xyz
'x, y, z'
'-x+1/2, y+1/2, -z+1/2'
'-x, -y, -z'
'x-1/2, -y-1/2, z-1/2'

loop_
_atom_site_label
_atom_site_type_symbol
_atom_site_fract_x
_atom_site_fract_y
_atom_site_fract_z
_atom_site_U_iso_or_equiv
_atom_site_adp_type
_atom_site_occupancy
_atom_site_site_symmetry_order
_atom_site_calc_flag
_atom_site_refinement_flags_posn
Pd1 Pd -0.04946(2) 0.26128(2) 0.17566(2) 0.01177(4) Uani 1 1 d .
Cl1 Cl -0.03059(3) 0.03094(4) 0.16480(2) 0.01626(8) Uani 1 1 d .
Cl2 Cl 0.39020(4) 0.78301(5) 0.55899(2) 0.03148(11) Uani 1 1 d .
Cl3 Cl 0.31570(5) 0.53990(6) 0.49510(3) 0.04634(15) Uani 1 1 d .
S1 S -0.08096(4) 0.48374(4) 0.17591(2) 0.01612(8) Uani 1 1 d .
N1 N -0.09856(11) 0.27611(13) 0.25946(6) 0.0122(3) Uani 1 1 d .
C6 C 0.01172(14) 0.08455(16) 0.30076(6) 0.0144(3) Uani 1 1 d .
H6A H -0.0232 0.0255 0.2690 0.017 Uiso 1 1 calc R
H6B H 0.0809 0.1241 0.2925 0.017 Uiso 1 1 calc R
N2 N 0.04393(11) 0.00488(13) 0.35147(5) 0.0140(3) Uani 1 1 d .
N3 N -0.02845(11) -0.09740(13) 0.35605(6) 0.0153(3) Uani 1 1 d .
C1 C -0.16761(13) 0.38128(16) 0.26223(7) 0.0152(3) Uani 1 1 d .
C2 C -0.21424(14) 0.40367(18) 0.30792(7) 0.0197(3) Uani 1 1 d .
H2 H -0.2635 0.4773 0.3081 0.024 Uiso 1 1 calc R
C3 C -0.18810(15) 0.31737(18) 0.35327(8) 0.0210(4) Uani 1 1 d .
H3 H -0.2207 0.3295 0.3846 0.025 Uiso 1 1 calc R
C4 C -0.11356(14) 0.21301(17) 0.35212(7) 0.0174(3) Uani 1 1 d .
H4 H -0.0921 0.1544 0.3833 0.021 Uiso 1 1 calc R
C5 C -0.07053(13) 0.19523(16) 0.30480(7) 0.0133(3) Uani 1 1 d .
C7 C 0.13211(14) 0.01565(16) 0.39761(7) 0.0150(3) Uani 1 1 d .
C8 C 0.11634(14) -0.08597(17) 0.43295(7) 0.0172(3) Uani 1 1 d .
H8 H 0.1635 -0.1066 0.4687 0.021 Uiso 1 1 calc R
C9 C 0.01661(14) -0.15330(16) 0.40560(7) 0.0148(3) Uani 1 1 d .
C10 C -0.03496(14) -0.27866(17) 0.42358(7) 0.0176(3) Uani 1 1 d .
C11 C -0.16404(15) -0.27765(19) 0.40161(9) 0.0265(4) Uani 1 1 d .
H11A H -0.1956 -0.1982 0.4157 0.040 Uiso 1 1 calc GR
H11B H -0.1963 -0.3580 0.4146 0.040 Uiso 1 1 calc GR
H11C H -0.1828 -0.2762 0.3605 0.040 Uiso 1 1 calc GR
C12 C -0.00484(18) -0.2882(2) 0.48806(8) 0.0264(4) Uani 1 1 d .
H12A H 0.0776 -0.2971 0.5017 0.040 Uiso 1 1 calc GR
H12B H -0.0424 -0.3663 0.4997 0.040 Uiso 1 1 calc GR
H12C H -0.0305 -0.2072 0.5039 0.040 Uiso 1 1 calc GR
C13 C 0.01494(16) -0.39964(17) 0.39894(8) 0.0228(4) Uani 1 1 d .
H13A H -0.0057 -0.3946 0.3578 0.034 Uiso 1 1 calc GR
H13B H -0.0155 -0.4822 0.4112 0.034 Uiso 1 1 calc GR
H13C H 0.0978 -0.3992 0.4121 0.034 Uiso 1 1 calc GR
C14 C 0.22941(14) 0.11469(17) 0.40451(7) 0.0182(3) Uani 1 1 d .
C15 C 0.30418(16) 0.1004(2) 0.46407(8) 0.0289(4) Uani 1 1 d .
H15A H 0.2585 0.1173 0.4915 0.043 Uiso 1 1 calc GR
H15B H 0.3665 0.1651 0.4696 0.043 Uiso 1 1 calc GR
H15C H 0.3353 0.0098 0.4693 0.043 Uiso 1 1 calc GR
C16 C 0.30222(15) 0.08211(19) 0.36270(8) 0.0230(4) Uani 1 1 d .
H16A H 0.3261 -0.0116 0.3670 0.035 Uiso 1 1 calc GR
H16B H 0.3694 0.1398 0.3701 0.035 Uiso 1 1 calc GR
H16C H 0.2576 0.0973 0.3243 0.035 Uiso 1 1 calc GR
C17 C 0.18805(16) 0.26055(17) 0.39662(8) 0.0241(4) Uani 1 1 d .
H17A H 0.1433 0.2732 0.3581 0.036 Uiso 1 1 calc GR
H17B H 0.2537 0.3207 0.4037 0.036 Uiso 1 1 calc GR
H17C H 0.1409 0.2805 0.4231 0.036 Uiso 1 1 calc GR
C18 C -0.19344(14) 0.47633(16) 0.21348(7) 0.0181(3) Uani 1 1 d .
H18A H -0.2055 0.5667 0.2274 0.022 Uiso 1 1 calc R
H18B H -0.2648 0.4484 0.1871 0.022 Uiso 1 1 calc R
C19 C 0.03167(14) 0.56140(16) 0.22654(7) 0.0154(3) Uani 1 1 d .
C20 C 0.12000(14) 0.48677(17) 0.25901(7) 0.0175(3) Uani 1 1 d .
H20 H 0.1183 0.3920 0.2571 0.021 Uiso 1 1 calc R
C21 C 0.21104(15) 0.55201(18) 0.29432(7) 0.0217(4) Uani 1 1 d .
H21 H 0.2718 0.5019 0.3166 0.026 Uiso 1 1 calc R
C22 C 0.21252(16) 0.69056(19) 0.29675(8) 0.0244(4) Uani 1 1 d .
H22 H 0.2745 0.7352 0.3208 0.029 Uiso 1 1 calc R
C23 C 0.12388(16) 0.76423(18) 0.26425(8) 0.0235(4) Uani 1 1 d .
H23 H 0.1255 0.8590 0.2661 0.028 Uiso 1 1 calc R
C24 C 0.03312(15) 0.70001(17) 0.22905(8) 0.0191(3) Uani 1 1 d .
H24 H -0.0276 0.7503 0.2069 0.023 Uiso 1 1 calc R
C25 C -0.01737(16) 0.27507(18) 0.09816(7) 0.0204(3) Uani 1 1 d .
H25A H -0.0176 0.3692 0.0872 0.031 Uiso 1 1 calc GR
H25B H -0.0761 0.2268 0.0710 0.031 Uiso 1 1 calc GR
H25C H 0.0571 0.2359 0.0989 0.031 Uiso 1 1 calc GR
C26 C 0.43252(15) 0.63097(18) 0.53365(8) 0.0231(4) Uani 1 1 d .
H26A H 0.4855 0.6498 0.5094 0.028 Uiso 1 1 calc R
H26B H 0.4734 0.5764 0.5658 0.028 Uiso 1 1 calc R

loop_
_atom_site_aniso_label
_atom_site_aniso_U_11
_atom_site_aniso_U_22
_atom_site_aniso_U_33
_atom_site_aniso_U_23
_atom_site_aniso_U_13
_atom_site_aniso_U_12
Pd1 0.01216(6) 0.01240(6) 0.01028(6) 0.00084(4) 0.00169(4) -0.00074(4)
Cl1 0.02029(19) 0.01448(18) 0.01454(18) -0.00149(14) 0.00518(15) -0.00013(14)
Cl2 0.0323(3) 0.0258(2) 0.0391(3) -0.00495(19) 0.0140(2) -0.00325(19)
Cl3 0.0314(3) 0.0420(3) 0.0574(4) -0.0190(3) -0.0062(3) -0.0028(2)
S1 0.01746(19) 0.01378(19) 0.01537(19) 0.00317(14) 0.00035(15) 0.00021(15)
N1 0.0104(6) 0.0126(6) 0.0132(6) -0.0005(5) 0.0017(5) -0.0006(5)
C6 0.0177(8) 0.0139(7) 0.0111(7) 0.0033(6) 0.0026(6) 0.0007(6)
N2 0.0157(7) 0.0143(6) 0.0115(6) 0.0014(5) 0.0019(5) -0.0022(5)
N3 0.0153(7) 0.0137(7) 0.0160(7) 0.0022(5) 0.0020(5) -0.0029(5)
C1 0.0096(7) 0.0148(8) 0.0199(8) -0.0033(6) 0.0008(6) -0.0017(6)
C2 0.0126(8) 0.0205(8) 0.0271(9) -0.0055(7) 0.0068(7) -0.0005(6)
C3 0.0190(8) 0.0250(9) 0.0219(9) -0.0068(7) 0.0108(7) -0.0060(7)
C4 0.0188(8) 0.0191(8) 0.0150(8) -0.0014(6) 0.0054(6) -0.0050(6)
C5 0.0126(7) 0.0130(7) 0.0137(7) -0.0014(6) 0.0018(6) -0.0037(6)
C7 0.0148(8) 0.0184(8) 0.0121(7) -0.0003(6) 0.0039(6) -0.0005(6)
C8 0.0146(8) 0.0238(9) 0.0118(7) 0.0032(6) 0.0004(6) -0.0011(6)
C9 0.0143(8) 0.0164(8) 0.0136(8) 0.0018(6) 0.0034(6) 0.0011(6)
C10 0.0153(8) 0.0187(8) 0.0187(8) 0.0052(6) 0.0036(6) -0.0007(6)
C11 0.0174(9) 0.0261(10) 0.0360(11) 0.0103(8) 0.0061(8) -0.0025(7)
C12 0.0332(10) 0.0280(10) 0.0194(9) 0.0083(7) 0.0091(8) -0.0022(8)
C13 0.0232(9) 0.0179(8) 0.0265(9) 0.0020(7) 0.0041(7) -0.0012(7)
C14 0.0162(8) 0.0246(9) 0.0137(8) -0.0014(6) 0.0034(6) -0.0053(7)
C15 0.0229(9) 0.0448(12) 0.0163(9) -0.0004(8) -0.0010(7) -0.0155(8)
C16 0.0171(8) 0.0322(10) 0.0208(9) -0.0011(7) 0.0063(7) -0.0032(7)
C17 0.0276(10) 0.0200(9) 0.0270(10) -0.0062(7) 0.0110(8) -0.0090(7)
C18 0.0129(8) 0.0160(8) 0.0237(9) -0.0006(6) 0.0009(6) 0.0024(6)
C19 0.0134(7) 0.0175(8) 0.0156(8) -0.0005(6) 0.0042(6) -0.0020(6)
C20 0.0170(8) 0.0170(8) 0.0181(8) 0.0023(6) 0.0034(6) -0.0008(6)
C21 0.0165(8) 0.0271(9) 0.0206(9) 0.0036(7) 0.0024(7) -0.0007(7)
C22 0.0193(9) 0.0289(10) 0.0253(10) -0.0073(8) 0.0057(7) -0.0082(7)
C23 0.0249(9) 0.0170(8) 0.0305(10) -0.0071(7) 0.0106(8) -0.0033(7)
C24 0.0177(8) 0.0161(8) 0.0250(9) 0.0002(7) 0.0080(7) 0.0022(6)
C25 0.0254(9) 0.0237(9) 0.0125(8) 0.0010(6) 0.0053(7) -0.0033(7)
C26 0.0204(9) 0.0280(10) 0.0201(9) 0.0002(7) 0.0034(7) 0.0002(7)

loop_
_atom_type_symbol
_atom_type_description
_atom_type_scat_dispersion_real
_atom_type_scat_dispersion_imag
_atom_type_scat_source
C C 0.0033 0.0016 'International Tables Vol C Tables 4.2.6.8 and 6.1.1.4'
H H 0.0000 0.0000 'International Tables Vol C Tables 4.2.6.8 and 6.1.1.4'
Cl Cl 0.1484 0.1585 'International Tables Vol C Tables 4.2.6.8 and 6.1.1.4'
N N 0.0061 0.0033 'International Tables Vol C Tables 4.2.6.8 and 6.1.1.4'
Pd Pd -0.9988 1.0072 'International Tables Vol C Tables 4.2.6.8 and 6.1.1.4'
S S 0.1246 0.1234 'International Tables Vol C Tables 4.2.6.8 and 6.1.1.4'

loop_
_geom_angle_atom_site_label_1
_geom_angle_atom_site_label_2
_geom_angle_atom_site_label_3
_geom_angle
S1 Pd1 Cl1 173.291(15)
S1 Pd1 N1 81.55(3)
N1 Pd1 Cl1 102.74(3)
C25 Pd1 Cl1 85.15(5)
C25 Pd1 S1 90.29(5)
C25 Pd1 N1 171.36(6)
C18 S1 Pd1 96.22(5)
C19 S1 Pd1 109.15(6)
C19 S1 C18 101.96(8)
C1 N1 Pd1 113.04(10)
C5 N1 Pd1 129.38(11)
C5 N1 C1 117.57(14)
H6A C6 H6B 107.7
N2 C6 H6A 108.9
N2 C6 H6B 108.9
N2 C6 C5 113.38(13)
C5 C6 H6A 108.9
C5 C6 H6B 108.9
N3 N2 C6 115.64(13)
C7 N2 C6 131.79(14)
C7 N2 N3 112.51(13)
C9 N3 N2 104.81(13)
N1 C1 C2 122.64(15)
N1 C1 C18 117.91(14)
C2 C1 C18 119.44(15)
C1 C2 H2 120.4
C3 C2 C1 119.17(16)
C3 C2 H2 120.4
C2 C3 H3 120.6
C2 C3 C4 118.81(16)
C4 C3 H3 120.6
C3 C4 H4 120.4
C3 C4 C5 119.18(16)
C5 C4 H4 120.4
N1 C5 C6 115.37(14)
N1 C5 C4 122.51(15)
C4 C5 C6 122.12(14)
N2 C7 C8 105.36(14)
N2 C7 C14 125.42(14)
C8 C7 C14 129.09(15)
C7 C8 H8 126.7
C7 C8 C9 106.54(14)
C9 C8 H8 126.7
N3 C9 C8 110.78(14)
N3 C9 C10 120.33(14)
C8 C9 C10 128.72(15)
C9 C10 C11 110.49(14)
C9 C10 C12 109.61(14)
C9 C10 C13 108.17(14)
C11 C10 C12 109.77(15)
C11 C10 C13 109.30(15)
C12 C10 C13 109.48(14)
C10 C11 H11A 109.5
C10 C11 H11B 109.5
C10 C11 H11C 109.5
H11A C11 H11B 109.5
H11A C11 H11C 109.5
H11B C11 H11C 109.5
C10 C12 H12A 109.5
C10 C12 H12B 109.5
C10 C12 H12C 109.5
H12A C12 H12B 109.5
H12A C12 H12C 109.5
H12B C12 H12C 109.5
C10 C13 H13A 109.5
C10 C13 H13B 109.5
C10 C13 H13C 109.5
H13A C13 H13B 109.5
H13A C13 H13C 109.5
H13B C13 H13C 109.5
C7 C14 C15 108.35(14)
C7 C14 C16 109.85(14)
C7 C14 C17 112.55(14)
C15 C14 C16 108.14(15)
C15 C14 C17 108.04(15)
C16 C14 C17 109.79(14)
C14 C15 H15A 109.5
C14 C15 H15B 109.5
C14 C15 H15C 109.5
H15A C15 H15B 109.5
H15A C15 H15C 109.5
H15B C15 H15C 109.5
C14 C16 H16A 109.5
C14 C16 H16B 109.5
C14 C16 H16C 109.5
H16A C16 H16B 109.5
H16A C16 H16C 109.5
H16B C16 H16C 109.5
C14 C17 H17A 109.5
C14 C17 H17B 109.5
C14 C17 H17C 109.5
H17A C17 H17B 109.5
H17A C17 H17C 109.5
H17B C17 H17C 109.5
S1 C18 H18A 109.0
S1 C18 H18B 109.0
C1 C18 S1 112.81(11)
C1 C18 H18A 109.0
C1 C18 H18B 109.0
H18A C18 H18B 107.8
C20 C19 S1 121.40(13)
C24 C19 S1 117.64(13)
C24 C19 C20 120.74(15)
C19 C20 H20 120.2
C19 C20 C21 119.55(16)
C21 C20 H20 120.2
C20 C21 H21 120.2
C22 C21 C20 119.68(16)
C22 C21 H21 120.2
C21 C22 H22 119.8
C21 C22 C23 120.37(17)
C23 C22 H22 119.8
C22 C23 H23 119.9
C24 C23 C22 120.25(17)
C24 C23 H23 119.9
C19 C24 H24 120.3
C23 C24 C19 119.41(16)
C23 C24 H24 120.3
Pd1 C25 H25A 109.5
Pd1 C25 H25B 109.5
Pd1 C25 H25C 109.5
H25A C25 H25B 109.5
H25A C25 H25C 109.5
H25B C25 H25C 109.5
Cl2 C26 H26A 109.2
Cl2 C26 H26B 109.2
Cl3 C26 Cl2 111.84(10)
Cl3 C26 H26A 109.2
Cl3 C26 H26B 109.2
H26A C26 H26B 107.9

loop_
_geom_bond_atom_site_label_1
_geom_bond_atom_site_label_2
_geom_bond_distance
Pd1 Cl1 2.3393(4)
Pd1 S1 2.2604(4)
Pd1 N1 2.2721(13)
Pd1 C25 2.0300(17)
Cl2 C26 1.7651(19)
Cl3 C26 1.7605(19)
S1 C18 1.8163(17)
S1 C19 1.7919(17)
N1 C1 1.357(2)
N1 C5 1.352(2)
C6 H6A 0.9900
C6 H6B 0.9900
C6 N2 1.4506(19)
C6 C5 1.509(2)
N2 N3 1.3701(18)
N2 C7 1.365(2)
N3 C9 1.332(2)
C1 C2 1.385(2)
C1 C18 1.502(2)
C2 H2 0.9500
C2 C3 1.384(3)
C3 H3 0.9500
C3 C4 1.386(2)
C4 H4 0.9500
C4 C5 1.390(2)
C7 C8 1.378(2)
C7 C14 1.519(2)
C8 H8 0.9500
C8 C9 1.408(2)
C9 C10 1.513(2)
C10 C11 1.530(2)
C10 C12 1.538(2)
C10 C13 1.539(2)
C11 H11A 0.9800
C11 H11B 0.9800
C11 H11C 0.9800
C12 H12A 0.9800
C12 H12B 0.9800
C12 H12C 0.9800
C13 H13A 0.9800
C13 H13B 0.9800
C13 H13C 0.9800
C14 C15 1.533(2)
C14 C16 1.535(2)
C14 C17 1.542(2)
C15 H15A 0.9800
C15 H15B 0.9800
C15 H15C 0.9800
C16 H16A 0.9800
C16 H16B 0.9800
C16 H16C 0.9800
C17 H17A 0.9800
C17 H17B 0.9800
C17 H17C 0.9800
C18 H18A 0.9900
C18 H18B 0.9900
C19 C20 1.392(2)
C19 C24 1.389(2)
C20 H20 0.9500
C20 C21 1.394(2)
C21 H21 0.9500
C21 C22 1.389(3)
C22 H22 0.9500
C22 C23 1.389(3)
C23 H23 0.9500
C23 C24 1.386(3)
C24 H24 0.9500
C25 H25A 0.9800
C25 H25B 0.9800
C25 H25C 0.9800
C26 H26A 0.9900
C26 H26B 0.9900

loop_
_geom_torsion_atom_site_label_1
_geom_torsion_atom_site_label_2
_geom_torsion_atom_site_label_3
_geom_torsion_atom_site_label_4
_geom_torsion
Pd1 S1 C18 C1 43.16(12)
Pd1 S1 C19 C20 -0.76(15)
Pd1 S1 C19 C24 173.94(12)
Pd1 N1 C1 C2 175.32(12)
Pd1 N1 C1 C18 -4.78(17)
Pd1 N1 C5 C6 4.7(2)
Pd1 N1 C5 C4 -175.78(11)
S1 C19 C20 C21 174.36(13)
S1 C19 C24 C23 -174.56(13)
N1 C1 C2 C3 1.3(2)
N1 C1 C18 S1 -27.85(18)
C6 N2 N3 C9 -178.69(13)
C6 N2 C7 C8 177.99(16)
C6 N2 C7 C14 -5.8(3)
N2 C6 C5 N1 176.89(13)
N2 C6 C5 C4 -2.6(2)
N2 N3 C9 C8 0.87(18)
N2 N3 C9 C10 -174.84(14)
N2 C7 C8 C9 -0.43(18)
N2 C7 C14 C15 175.54(16)
N2 C7 C14 C16 -66.5(2)
N2 C7 C14 C17 56.1(2)
N3 N2 C7 C8 1.02(18)
N3 N2 C7 C14 177.18(15)
N3 C9 C10 C11 -34.4(2)
N3 C9 C10 C12 -155.54(16)
N3 C9 C10 C13 85.16(18)
C1 N1 C5 C6 -176.65(13)
C1 N1 C5 C4 2.9(2)
C1 C2 C3 C4 1.7(2)
C2 C1 C18 S1 152.04(13)
C2 C3 C4 C5 -2.3(2)
C3 C4 C5 N1 0.0(2)
C3 C4 C5 C6 179.48(15)
C5 N1 C1 C2 -3.5(2)
C5 N1 C1 C18 176.36(14)
C5 C6 N2 N3 84.91(17)
C5 C6 N2 C7 -92.0(2)
C7 N2 N3 C9 -1.19(18)
C7 C8 C9 N3 -0.29(19)
C7 C8 C9 C10 174.97(16)
C8 C7 C14 C15 -9.2(2)
C8 C7 C14 C16 108.7(2)
C8 C7 C14 C17 -128.64(18)
C8 C9 C10 C11 150.69(18)
C8 C9 C10 C12 29.6(2)
C8 C9 C10 C13 -89.7(2)
C14 C7 C8 C9 -176.40(16)
C18 S1 C19 C20 100.24(14)
C18 S1 C19 C24 -85.06(14)
C18 C1 C2 C3 -178.58(15)
C19 S1 C18 C1 -67.96(13)
C19 C20 C21 C22 0.1(3)
C20 C19 C24 C23 0.2(3)
C20 C21 C22 C23 0.0(3)
C21 C22 C23 C24 0.0(3)
C22 C23 C24 C19 -0.1(3)
C24 C19 C20 C21 -0.2(3)
